data_2208882
loop_
_publ_author_name
'Graham Smith'
'Urs D. Wermuth'
'David J. Young'
'Jonathan M. White'

_publ_section_title
;
 The \b-form of <i>trans</i>-3-(2-nitrophenyl)prop-2-enoic acid at 130K
;
_journal_coeditor_code FL2018
_journal_issue 5
_journal_name_full 'Acta Crystallographica Section E'
_journal_page_first o2024
_journal_page_last o2026
_journal_paper_doi 10.1107/S1600536806014048
_journal_volume 62
_journal_year 2006
_chemical_formula_iupac 'C9 H7 N O4'
_chemical_formula_moiety 'C9 H7 N O4'
_chemical_formula_sum 'C9 H7 N O4'
_chemical_formula_weight 193.16
_chemical_melting_point 513
_chemical_name_common '\b-2-nitro-trans-cinnamic acid'
_chemical_name_systematic
;
trans-3-(2-nitrophenyl)prop-2-enoic acid
;
_space_group_IT_number 4
_symmetry_cell_setting monoclinic
_symmetry_space_group_name_Hall 'P 2yb'
_symmetry_space_group_name_H-M 'P 1 21 1'
_atom_sites_solution_hydrogens geom
_atom_sites_solution_primary direct
_atom_sites_solution_secondary difmap
_audit_creation_method 'SHELXL97 (Sheldrick, 1997)'
_cell_angle_alpha 90.00
_cell_angle_beta 94.978(11)
_cell_angle_gamma 90.00
_cell_formula_units_Z 2
_cell_length_a 3.6850(18)
_cell_length_b 7.074(4)
_cell_length_c 16.073(8)
_cell_measurement_reflns_used 219
_cell_measurement_temperature 130(2)
_cell_measurement_theta_max 16.67
_cell_measurement_theta_min 2.54
_cell_volume 417.4(4)
_computing_cell_refinement SMART
_computing_data_collection 'SMART (Bruker, 2000)'
_computing_data_reduction 'SAINT (Bruker, 1999)'
_computing_molecular_graphics 'PLATON (Spek, 2003)'
_computing_publication_material PLATON
_computing_structure_refinement 'SHELXL97 (Sheldrick, 1997) in WinGX (Farrugia, 1999)'
_computing_structure_solution 'SHELXS97 (Sheldrick, 1997) in WinGX (Farrugia, 1999)'
_diffrn_ambient_temperature 130(2)
_diffrn_measured_fraction_theta_full 0.994
_diffrn_measured_fraction_theta_max 0.994
_diffrn_measurement_device_type 'Bruker SMART CCD area-detector'
_diffrn_measurement_method '\f and \w'
_diffrn_radiation_monochromator graphite
_diffrn_radiation_source 'sealed tube'
_diffrn_radiation_type 'Mo K\a'
_diffrn_radiation_wavelength 0.71073
_diffrn_reflns_av_R_equivalents 0.0957
_diffrn_reflns_av_sigmaI/netI 0.2046
_diffrn_reflns_limit_h_max 2
_diffrn_reflns_limit_h_min -4
_diffrn_reflns_limit_k_max 8
_diffrn_reflns_limit_k_min -8
_diffrn_reflns_limit_l_max 17
_diffrn_reflns_limit_l_min -19
_diffrn_reflns_number 2152
_diffrn_reflns_theta_full 25.00
_diffrn_reflns_theta_max 25.00
_diffrn_reflns_theta_min 1.27
_diffrn_standards_decay_% 0.0
_exptl_absorpt_coefficient_mu 0.123
_exptl_absorpt_correction_type none
_exptl_crystal_colour yellow
_exptl_crystal_density_diffrn 1.537
_exptl_crystal_density_method 'not measured'
_exptl_crystal_description plate
_exptl_crystal_F_000 200
_exptl_crystal_size_max 0.30
_exptl_crystal_size_mid 0.20
_exptl_crystal_size_min 0.03
_refine_diff_density_max 0.214
_refine_diff_density_min -0.233
_refine_ls_extinction_method none
_refine_ls_goodness_of_fit_ref 0.811
_refine_ls_hydrogen_treatment constr
_refine_ls_matrix_type full
_refine_ls_number_parameters 127
_refine_ls_number_reflns 810
_refine_ls_number_restraints 1
_refine_ls_restrained_S_all 0.811
_refine_ls_R_factor_all 0.1469
_refine_ls_R_factor_gt 0.0628
_refine_ls_shift/su_max 0.000
_refine_ls_shift/su_mean 0.000
_refine_ls_structure_factor_coef Fsqd
_refine_ls_weighting_details 'calc w=1/[\s^2^(Fo^2^)+(0.0161P)^2^] where P=(Fo^2^+2Fc^2^)/3'
_refine_ls_weighting_scheme calc
_refine_ls_wR_factor_gt 0.0898
_refine_ls_wR_factor_ref 0.1108
_reflns_number_gt 578
_reflns_number_total 810
_reflns_threshold_expression I>2\s(I
_cod_data_source_file fl2018.cif
_cod_data_source_block I
_cod_depositor_comments
;
The following automatic conversions were performed:
'_symmetry_cell_setting' value 'Monoclinic' changed to 'monoclinic'
according to '/home/saulius/struct/CIF-dictionaries/cif_core.dic'
dictionary named 'cif_core.dic' version 2.4.1 from 2010-06-29.

Automatic conversion script
Id: cif_fix_enum 1527 2010-12-29 10:47:43Z saulius 

The following automatic conversions were performed:

'_symmetry_cell_setting' value 'Monoclinic' changed to 'monoclinic'
according to /home/saulius/struct/CIF-dictionaries/cif_core.dic
dictionary named 'cif_core.dic' version 2.4.1 from 2010-06-29.

Automatic conversion script
Id: cif_fix_values 1715 2011-07-08 13:25:40Z adriana 
;
_cod_original_sg_symbol_H-M 'P 21'
_cod_database_code 2208882

loop_
_symmetry_equiv_pos_as_xyz
'x, y, z'
'-x, y+1/2, -z'

loop_
_atom_site_aniso_label
_atom_site_aniso_U_11
_atom_site_aniso_U_22
_atom_site_aniso_U_33
_atom_site_aniso_U_12
_atom_site_aniso_U_13
_atom_site_aniso_U_23
O21 0.039(3) 0.027(2) 0.055(3) 0.009(2) 0.014(2) -0.007(2)
O22 0.079(4) 0.047(3) 0.038(3) 0.008(2) 0.022(3) 0.009(2)
O91 0.087(4) 0.025(2) 0.062(3) -0.004(3) 0.014(3) 0.001(3)
O92 0.091(4) 0.024(3) 0.052(3) -0.001(3) -0.004(3) 0.003(2)
N2 0.026(3) 0.035(3) 0.045(4) 0.003(3) 0.008(3) 0.002(3)
C1 0.064(5) 0.027(4) 0.035(4) -0.003(4) -0.007(4) -0.003(3)
C2 0.030(4) 0.025(3) 0.040(4) -0.002(3) 0.003(3) -0.004(3)
C3 0.042(5) 0.038(4) 0.037(5) -0.004(3) 0.014(3) 0.002(4)
C4 0.049(5) 0.032(4) 0.076(6) -0.003(4) 0.021(4) 0.001(4)
C5 0.049(5) 0.033(4) 0.061(5) -0.002(4) 0.012(4) 0.018(4)
C6 0.054(5) 0.029(4) 0.041(5) -0.014(3) -0.008(4) 0.012(4)
C7 0.140(8) 0.029(4) 0.058(5) -0.016(4) 0.017(5) 0.007(4)
C8 0.147(9) 0.025(4) 0.052(6) -0.006(4) 0.018(5) 0.004(4)
C9 0.070(6) 0.028(4) 0.055(5) -0.006(4) -0.007(4) -0.012(4)

loop_
_atom_site_type_symbol
_atom_site_label
_atom_site_fract_x
_atom_site_fract_y
_atom_site_fract_z
_atom_site_U_iso_or_equiv
_atom_site_thermal_displace_type
_atom_site_calc_flag
_atom_site_refinement_flags
_atom_site_occupancy
O O21 1.0466(11) 0.3100(5) 0.8391(2) 0.0398(16) Uani . . 1.000
O O22 0.7878(12) 0.3815(5) 0.9506(3) 0.0537(19) Uani . . 1.000
O O91 0.8097(14) 0.1389(6) 0.5897(3) 0.0576(18) Uani . . 1.000
O O92 0.9943(14) 0.3380(6) 0.4917(3) 0.0563(19) Uani . . 1.000
N N2 0.8583(13) 0.4136(6) 0.8786(3) 0.0351(19) Uani . . 1.000
C C1 0.6333(18) 0.5951(9) 0.7522(4) 0.043(3) Uani . . 1.000
C C2 0.6942(16) 0.5846(8) 0.8373(4) 0.032(2) Uani . . 1.000
C C3 0.6254(18) 0.7309(8) 0.8899(4) 0.038(3) Uani . . 1.000
C C4 0.4812(18) 0.8990(9) 0.8554(5) 0.051(3) Uani . . 1.000
C C5 0.4196(17) 0.9123(9) 0.7716(4) 0.047(3) Uani . . 1.000
C C6 0.4842(17) 0.7682(7) 0.7196(4) 0.042(3) Uani . . 1.000
C C7 0.697(2) 0.4400(9) 0.6943(4) 0.072(3) Uani . . 1.000
C C8 0.803(3) 0.4654(9) 0.6161(5) 0.074(4) Uani . . 1.000
C C9 0.8736(19) 0.3128(10) 0.5586(4) 0.052(3) Uani . . 1.000
H H3 0.67490 0.71810 0.94870 0.0460 Uiso calc R 1.000
H H4 0.42760 1.00190 0.89030 0.0620 Uiso calc R 1.000
H H5 0.32700 1.02770 0.74820 0.0570 Uiso calc R 1.000
H H6 0.42980 0.78250 0.66110 0.0500 Uiso calc R 1.000
H H7 0.66210 0.31420 0.71260 0.0870 Uiso calc R 1.000
H H8 0.83370 0.59150 0.59770 0.0890 Uiso calc R 1.000
H H91 0.87700 0.03600 0.56200 0.0690 Uiso calc R 1.000

loop_
_atom_type_symbol
_atom_type_description
_atom_type_scat_dispersion_real
_atom_type_scat_dispersion_imag
_atom_type_scat_source
C C 0.0033 0.0016 'International Tables Vol C Tables 4.2.6.8 and 6.1.1.4'
H H 0.0000 0.0000 'International Tables Vol C Tables 4.2.6.8 and 6.1.1.4'
N N 0.0061 0.0033 'International Tables Vol C Tables 4.2.6.8 and 6.1.1.4'
O O 0.0106 0.0060 'International Tables Vol C Tables 4.2.6.8 and 6.1.1.4'

loop_
_geom_angle_atom_site_label_1
_geom_angle_atom_site_label_2
_geom_angle_atom_site_label_3
_geom_angle
_geom_angle_publ_flag
C9 O91 H91 119.0 no
O21 N2 C2 118.9(5) no
O22 N2 C2 117.4(5) no
O21 N2 O22 123.6(4) no
C2 C1 C7 124.8(6) no
C6 C1 C7 119.1(6) no
C2 C1 C6 116.1(6) no
N2 C2 C1 121.1(5) no
N2 C2 C3 115.4(5) no
C1 C2 C3 123.4(6) no
C2 C3 C4 118.8(6) no
C3 C4 C5 118.7(6) no
C4 C5 C6 122.7(6) no
C1 C6 C5 120.3(6) no
C1 C7 C8 124.1(6) no
C7 C8 C9 124.7(6) no
O91 C9 C8 113.0(6) no
O92 C9 C8 123.5(7) no
O91 C9 O92 123.3(6) no
C2 C3 H3 121.00 no
C4 C3 H3 121.00 no
C3 C4 H4 121.00 no
C5 C4 H4 121.00 no
C4 C5 H5 119.00 no
C6 C5 H5 119.00 no
C1 C6 H6 120.00 no
C5 C6 H6 120.00 no
C1 C7 H7 118.00 no
C8 C7 H7 118.00 no
C7 C8 H8 118.00 no
C9 C8 H8 118.00 no

loop_
_geom_bond_atom_site_label_1
_geom_bond_atom_site_label_2
_geom_bond_distance
_geom_bond_publ_flag
O21 N2 1.224(6) no
O22 N2 1.229(7) no
O91 C9 1.356(8) no
O92 C9 1.212(8) no
O91 H91 0.900 no
N2 C2 1.483(7) no
C1 C2 1.369(9) no
C1 C6 1.423(8) no
C1 C7 1.471(9) no
C2 C3 1.374(9) no
C3 C4 1.397(9) no
C4 C5 1.350(10) no
C5 C6 1.352(9) no
C7 C8 1.360(11) no
C8 C9 1.459(10) no
C3 H3 0.9500 no
C4 H4 0.9500 no
C5 H5 0.9500 no
C6 H6 0.9500 no
C7 H7 0.9500 no
C8 H8 0.9500 no

loop_
_geom_hbond_atom_site_label_D
_geom_hbond_atom_site_label_H
_geom_hbond_atom_site_label_A
_geom_hbond_site_symmetry_A
_geom_hbond_distance_DH
_geom_hbond_distance_HA
_geom_hbond_distance_DA
_geom_hbond_angle_DHA
_geom_hbond_publ_flag
O91 H91 O92 2_746 0.90 1.73 2.632(7) 180 no
C7 H7 O21 . 0.95 2.38 2.721(8) 101 no
C7 H7 O91 . 0.95 2.43 2.767(8) 100 no
C8 H8 O92 2_756 0.95 2.38 3.276(9) 157 no

loop_
_geom_torsion_atom_site_label_1
_geom_torsion_atom_site_label_2
_geom_torsion_atom_site_label_3
_geom_torsion_atom_site_label_4
_geom_torsion
_geom_torsion_publ_flag
O21 N2 C2 C3 -153.3(5) no
O21 N2 C2 C1 24.0(8) no
O22 N2 C2 C1 -154.0(6) no
O22 N2 C2 C3 28.7(7) no
C6 C1 C2 N2 -178.3(5) no
C7 C1 C2 C3 -178.7(6) no
C2 C1 C6 C5 1.7(9) no
C7 C1 C6 C5 179.3(6) no
C2 C1 C7 C8 -147.8(8) no
C6 C1 C7 C8 34.8(11) no
C6 C1 C2 C3 -1.2(9) no
C7 C1 C2 N2 4.3(10) no
N2 C2 C3 C4 178.1(5) no
C1 C2 C3 C4 0.9(10) no
C2 C3 C4 C5 -0.9(10) no
C3 C4 C5 C6 1.5(10) no
C4 C5 C6 C1 -1.9(10) no
C1 C7 C8 C9 178.8(8) no
C7 C8 C9 O92 -174.2(8) no
C7 C8 C9 O91 2.3(13) no

loop_
_cod_related_entry_id
_cod_related_entry_database
_cod_related_entry_code
1 ChemSpider 1266517
